data_2006880
loop_
_publ_author_name
'Gallagher, John F.'
'Ferguson, George'
'Ahmed, S. Zaka'
'Glidewell, Christopher'
'Lewis, Arwel'

_publ_section_title
;
 Accurate Redeterminations of 1,1'-Dibenzoylferrocene and
 (4-Nitrophenyl)ferrocene
;
_journal_issue 12
_journal_name_full 'Acta Crystallographica Section C'
_journal_page_first 1772
_journal_page_last 1775
_journal_paper_doi 10.1107/S0108270197012602
_journal_volume 53
_journal_year 1997
_chemical_formula_iupac '[Fe (C5 H5) (C11 H8 N O2)]'
_chemical_formula_moiety 'C16 H13 Fe N O2'
_chemical_formula_sum 'C16 H13 Fe N O2'
_chemical_formula_weight 307.12
_chemical_name_systematic
;
(4-Nitrophenyl)ferrocene
;
_space_group_IT_number 14
_symmetry_cell_setting monoclinic
_symmetry_space_group_name_Hall '-P 2yab'
_symmetry_space_group_name_H-M 'P 1 21/a 1'
_cell_angle_alpha 90.00
_cell_angle_beta 93.311(12)
_cell_angle_gamma 90.00
_cell_formula_units_Z 4
_cell_length_a 9.6988(11)
_cell_length_b 9.3056(15)
_cell_length_c 14.543(2)
_cell_measurement_reflns_used 25
_cell_measurement_temperature 294.0(10)
_cell_measurement_theta_max 22.44
_cell_measurement_theta_min 5.09
_cell_volume 1310.4(3)
_computing_cell_refinement 'SET4 and CELDIM CAD4-PC'
_computing_data_collection 'CAD4-PC (Enraf-Nonius, 1992)'
_computing_data_reduction 'DATRD2 in NRCVAX96 (Gabe et al., 1989)'
_computing_molecular_graphics 'NRCVAX96, ORTEPII (Johnson, 1976), PLATON (Spek, 1997a), PLUTON (Spek, 1997b)'
_computing_publication_material 'NRCVAX96, SHELXL97 and WordPerfect macro PRPCIF97 (Ferguson, 1997)'
_computing_structure_refinement 'NRCVAX96 and SHELXL97 (Sheldrick, 1997)'
_computing_structure_solution 'NRCVAX96 via Patterson heavy-atom method'
_diffrn_ambient_temperature 294.0(10)
_diffrn_measurement_device 'Enraf-Nonius CAD-4'
_diffrn_measurement_method \q/2\q
_diffrn_radiation_monochromator graphite
_diffrn_radiation_source 'X-ray tube'
_diffrn_radiation_type 'Molybdenum K\a'
_diffrn_radiation_wavelength 0.7107
_diffrn_reflns_av_R_equivalents 0.024
_diffrn_reflns_av_sigmaI/netI 0.0485
_diffrn_reflns_limit_h_max 12
_diffrn_reflns_limit_h_min -12
_diffrn_reflns_limit_k_max 12
_diffrn_reflns_limit_k_min 0
_diffrn_reflns_limit_l_max 18
_diffrn_reflns_limit_l_min 0
_diffrn_reflns_number 3154
_diffrn_reflns_theta_full 27.40
_diffrn_reflns_theta_max 27.40
_diffrn_reflns_theta_min 2.59
_diffrn_standards_decay_% 'no decay, variation 1.0'
_diffrn_standards_interval_time 120
_diffrn_standards_number 3
_exptl_absorpt_coefficient_mu 1.150
_exptl_absorpt_correction_T_max 0.9532
_exptl_absorpt_correction_T_min 0.7336
_exptl_absorpt_correction_type gaussian
_exptl_crystal_colour red
_exptl_crystal_density_diffrn 1.557
_exptl_crystal_density_meas ?
_exptl_crystal_description plate
_exptl_crystal_F_000 632
_exptl_crystal_size_max 0.33
_exptl_crystal_size_mid 0.32
_exptl_crystal_size_min 0.04
_refine_diff_density_max 0.309
_refine_diff_density_min -0.427
_refine_ls_extinction_method none
_refine_ls_goodness_of_fit_ref 1.000
_refine_ls_hydrogen_treatment constr
_refine_ls_matrix_type full
_refine_ls_number_parameters 181
_refine_ls_number_reflns 2990
_refine_ls_number_restraints 0
_refine_ls_restrained_S_all 1.000
_refine_ls_R_factor_all 0.0841
_refine_ls_R_factor_gt 0.0403
_refine_ls_shift/su_max 0.000
_refine_ls_shift/su_mean 0.000
_refine_ls_structure_factor_coef Fsqd
_refine_ls_weighting_details 'w = 1/[\s^2^(Fo^2^)+(0.0538P)^2^] where P=(Fo^2^+2Fc^2^)/3'
_refine_ls_weighting_scheme calc
_refine_ls_wR_factor_ref 0.1015
_reflns_number_gt 1891
_reflns_number_total 2990
_reflns_threshold_expression I>2\s(I)
_cod_data_source_file sk1150.cif
_cod_data_source_block II
_cod_depositor_comments
;
 Marking atoms 'Cg1' and 'Cg2' as dummy atoms.

 Antanas Vaitkus,
 2017-02-19

The following automatic conversions were performed:

'_exptl_crystal_density_meas' value 'not measured' was changed to '?'
- the value is perceived as not measured.

Automatic conversion script
Id: cif_fix_values 3008 2015-01-20 13:52:24Z robertas 

The following automatic conversions were performed:

'_refine_ls_weighting_scheme' value 'calc w =
1/[\s^2^(Fo^2^)+(0.0538P)^2^] where P=(Fo^2^+2Fc^2^)/3' was changed
to 'calc'. New tag '_refine_ls_weighting_details' was created. The
value of the new tag was set to 'w = 1/[\s^2^(Fo^2^)+(0.0538P)^2^]
where P=(Fo^2^+2Fc^2^)/3'.

Automatic conversion script
Id: cif_fix_values 3143 2015-03-26 13:38:13Z robertas 
;
_cod_original_sg_symbol_H-M 'P 21/a'
_cod_database_code 2006880

loop_
_symmetry_equiv_pos_as_xyz
'x, y, z'
'-x+1/2, y+1/2, -z'
'-x, -y, -z'
'x-1/2, -y-1/2, z'

loop_
_atom_site_label
_atom_site_fract_x
_atom_site_fract_y
_atom_site_fract_z
_atom_site_U_iso_or_equiv
_atom_site_adp_type
_atom_site_calc_flag
_atom_site_refinement_flags
_atom_site_occupancy
_atom_site_disorder_assembly
_atom_site_disorder_group
_atom_site_type_symbol
Fe1 .18478(4) .01959(4) .84712(3) .04035(14) Uani d . 1 . . Fe
O1 .3674(3) -.0522(4) .33315(19) .0946(9) Uani d . 1 . . O
O2 .5190(3) -.1968(3) .39721(19) .0851(8) Uani d . 1 . . O
N1 .4163(4) -.1206(3) .3992(2) .0667(8) Uani d . 1 . . N
C11 .1353(3) -.0961(3) .73179(19) .0417(6) Uani d . 1 . . C
C12 .1578(3) -.1886(3) .8090(2) .0502(7) Uani d . 1 . . C
C13 .0636(3) -.1521(3) .8753(2) .0566(8) Uani d . 1 . . C
C14 -.0187(3) -.0380(3) .8405(2) .0536(8) Uani d . 1 . . C
C15 .0245(3) -.0025(3) .7521(2) .0456(7) Uani d . 1 . . C
C21 .3466(4) .1471(5) .8207(3) .0738(12) Uani d . 1 . . C
C22 .3825(4) .0488(5) .8920(4) .0837(13) Uani d . 1 . . C
C23 .2978(5) .0735(5) .9632(3) .0809(12) Uani d . 1 . . C
C24 .2110(4) .1840(4) .9380(3) .0707(10) Uani d . 1 . . C
C25 .2400(4) .2306(4) .8513(3) .0684(10) Uani d . 1 . . C
Cg1 .07250(13) -.09546(13) .80174(9) . . dum . . . . .
Cg2 .29558(19) .1368(2) .89304(14) . . dum . . . . .
C31 .2126(3) -.0968(3) .64812(19) .0416(6) Uani d . 1 . . C
C32 .1643(3) -.0210(3) .5701(2) .0539(7) Uani d . 1 . . C
C33 .2308(3) -.0280(4) .4889(2) .0570(8) Uani d . 1 . . C
C34 .3482(3) -.1091(3) .4859(2) .0522(8) Uani d . 1 . . C
C35 .4018(3) -.1812(3) .5618(2) .0578(8) Uani d . 1 . . C
C36 .3336(3) -.1742(3) .6424(2) .0536(8) Uani d . 1 . . C
H12 .2238 -.2610 .8148 .060 Uiso calc R 1 . . H
H13 .0569 -.1961 .9323 .068 Uiso calc R 1 . . H
H14 -.0894 .0065 .8704 .064 Uiso calc R 1 . . H
H15 -.0128 .0694 .7138 .055 Uiso calc R 1 . . H
H21 .3866 .1545 .7643 .089 Uiso calc R 1 . . H
H22 .4514 -.0206 .8910 .100 Uiso calc R 1 . . H
H23 .2995 .0237 1.0187 .097 Uiso calc R 1 . . H
H24 .1431 .2218 .9736 .085 Uiso calc R 1 . . H
H25 .1958 .3052 .8189 .082 Uiso calc R 1 . . H
H32 .0855 .0354 .5729 .065 Uiso calc R 1 . . H
H33 .1964 .0217 .4371 .068 Uiso calc R 1 . . H
H35 .4828 -.2341 .5591 .069 Uiso calc R 1 . . H
H36 .3699 -.2228 .6942 .064 Uiso calc R 1 . . H

loop_
_atom_site_aniso_label
_atom_site_aniso_U_11
_atom_site_aniso_U_22
_atom_site_aniso_U_33
_atom_site_aniso_U_12
_atom_site_aniso_U_13
_atom_site_aniso_U_23
Fe1 .0416(2) .0390(2) .0401(2) -.00240(19) -.00007(15) .00125(19)
O1 .119(2) .115(2) .0497(15) -.004(2) .0089(15) -.0065(16)
O2 .100(2) .0751(19) .084(2) .0046(16) .0352(17) -.0185(15)
N1 .082(2) .0610(19) .0576(19) -.0186(17) .0127(17) -.0180(16)
C11 .0416(15) .0349(15) .0475(16) -.0020(12) -.0058(13) -.0032(12)
C12 .0533(17) .0383(16) .0583(19) -.0003(13) -.0023(15) .0035(14)
C13 .060(2) .0495(19) .061(2) -.0075(15) .0091(16) .0094(15)
C14 .0361(15) .0579(19) .067(2) -.0013(14) .0056(14) .0004(16)
C15 .0387(14) .0443(18) .0530(16) .0006(12) -.0052(12) .0027(13)
C21 .075(2) .095(3) .054(2) -.048(2) .0218(19) -.022(2)
C22 .049(2) .074(3) .124(4) .0028(18) -.030(2) -.029(3)
C23 .107(3) .080(3) .053(2) -.028(3) -.022(2) .002(2)
C24 .082(3) .065(2) .067(2) -.019(2) .018(2) -.026(2)
C25 .084(3) .0421(19) .077(3) -.0161(18) -.014(2) .0020(17)
C31 .0450(15) .0345(15) .0439(16) -.0028(12) -.0081(13) -.0049(12)
C32 .0518(17) .0523(18) .0564(18) .0083(14) -.0058(14) .0002(15)
C33 .062(2) .0604(19) .0478(18) -.0064(17) -.0072(15) .0010(15)
C34 .0617(19) .0455(18) .0493(18) -.0074(15) .0023(15) -.0134(14)
C35 .062(2) .0494(19) .062(2) .0132(15) .0021(17) -.0097(16)
C36 .064(2) .0478(17) .0483(18) .0123(15) -.0039(15) -.0018(14)

loop_
_atom_type_symbol
_atom_type_description
_atom_type_scat_dispersion_real
_atom_type_scat_dispersion_imag
_atom_type_scat_source
C C 0.0033 0.0016 'International Tables Vol C Tables 4.2.6.8 and 6.1.1.4'
H H 0.0000 0.0000 'International Tables Vol C Tables 4.2.6.8 and 6.1.1.4'
Fe Fe 0.3463 0.8444 'International Tables Vol C Tables 4.2.6.8 and 6.1.1.4'
N N 0.0061 0.0033 'International Tables Vol C Tables 4.2.6.8 and 6.1.1.4'
O O 0.0106 0.0060 'International Tables Vol C Tables 4.2.6.8 and 6.1.1.4'

loop_
_geom_angle_atom_site_label_1
_geom_angle_atom_site_label_2
_geom_angle_atom_site_label_3
_geom_angle
_geom_angle_publ_flag
Cg1 Fe1 Cg2 179.3(3) yes
O1 N1 O2 124.2(3) yes
O1 N1 C34 117.8(3) yes
O2 N1 C34 118.1(3) yes
C12 C11 C15 106.8(3) no
C12 C11 C31 126.2(3) no
C15 C11 C31 127.0(3) no
C11 C12 C13 108.6(3) no
C12 C13 C14 108.2(3) no
C13 C14 C15 108.2(3) no
C11 C15 C14 108.2(3) no
C22 C21 C25 106.5(3) no
C21 C22 C23 108.2(4) no
C22 C23 C24 108.0(4) no
C23 C24 C25 109.1(4) no
C21 C25 C24 108.3(4) no
C11 C31 C32 120.6(3) no
C11 C31 C36 121.9(3) no
C32 C31 C36 117.4(3) no
C31 C32 C33 121.4(3) no
C32 C33 C34 119.0(3) no
N1 C34 C33 119.1(3) no
N1 C34 C35 119.4(3) no
C33 C34 C35 121.5(3) no
C34 C35 C36 118.9(3) no
C31 C36 C35 121.7(3) no

loop_
_geom_bond_atom_site_label_1
_geom_bond_atom_site_label_2
_geom_bond_site_symmetry_2
_geom_bond_distance
_geom_bond_publ_flag
Fe1 Cg1 . 1.639(2) yes
Fe1 Cg2 . 1.646(2) yes
Fe1 C11 . 2.027(3) no
Fe1 C12 . 2.027(3) no
Fe1 C13 . 2.040(3) no
Fe1 C14 . 2.042(3) no
Fe1 C15 . 2.030(3) no
Fe1 C21 . 2.022(3) no
Fe1 C22 . 2.008(3) no
Fe1 C23 . 2.022(4) no
Fe1 C24 . 2.028(3) no
Fe1 C25 . 2.035(3) no
O1 N1 . 1.224(4) yes
O2 N1 . 1.225(4) yes
N1 C34 . 1.461(4) yes
C11 C12 . 1.421(4) no
C11 C15 . 1.428(4) no
C11 C31 . 1.466(4) no
C12 C13 . 1.408(4) no
C13 C14 . 1.406(4) no
C14 C15 . 1.414(4) no
C21 C22 . 1.411(6) no
C21 C25 . 1.387(5) no
C22 C23 . 1.378(6) no
C23 C24 . 1.367(6) no
C24 C25 . 1.377(5) no
C31 C32 . 1.394(4) no
C31 C36 . 1.383(4) no
C32 C33 . 1.379(5) no
C33 C34 . 1.370(4) no
C34 C35 . 1.368(4) no
C35 C36 . 1.380(4) no

loop_
_geom_torsion_atom_site_label_1
_geom_torsion_atom_site_label_2
_geom_torsion_atom_site_label_3
_geom_torsion_atom_site_label_4
_geom_torsion
_geom_torsion_publ_flag
C11 Cg1 Cg2 C21 7.3(3) yes
C12 Cg1 Cg2 C22 6.3(3) yes
C13 Cg1 Cg2 C23 6.5(3) yes
C14 Cg1 Cg2 C24 6.7(3) yes
C15 Cg1 Cg2 C25 6.6(3) yes
C15 C11 C12 C13 -0.3(3) no
C31 C11 C12 C13 179.2(3) no
C11 C12 C13 C14 0.3(4) no
C12 C13 C14 C15 -0.2(4) no
C13 C14 C15 C11 0.0(3) no
C12 C11 C15 C14 0.2(3) no
C31 C11 C15 C14 -179.3(3) no
C25 C21 C22 C23 0.3(4) no
C21 C22 C23 C24 0.0(4) no
C22 C23 C24 C25 -0.3(4) no
C23 C24 C25 C21 0.5(4) no
C22 C21 C25 C24 -0.5(4) no
C12 C11 C31 C32 167.3(3) yes
C15 C11 C31 C32 -13.3(4) yes
C12 C11 C31 C36 -11.2(4) yes
C15 C11 C31 C36 168.1(3) yes
C36 C31 C32 C33 2.9(4) no
C11 C31 C32 C33 -175.7(3) no
C31 C32 C33 C34 -1.2(5) no
C32 C33 C34 C35 -1.0(5) no
C32 C33 C34 N1 177.9(3) no
O1 N1 C34 C33 2.6(4) yes
O2 N1 C34 C33 -178.0(3) yes
O1 N1 C34 C35 -178.4(3) yes
O2 N1 C34 C35 1.0(4) yes
C33 C34 C35 C36 1.5(5) no
N1 C34 C35 C36 -177.4(3) no
C34 C35 C36 C31 0.2(5) no
C32 C31 C36 C35 -2.4(5) no
C11 C31 C36 C35 176.2(3) no
